data_7124320
loop_
_publ_author_name
'Elakkat, Vijayanath'
'Chang, Chu-Jun'
'Chen, Jun-Yu'
'Fang, Yung-Cheng'
'Shen, Chia-Rui'
'LIU, Ling-Kang'
'Lu, Norman'

_publ_section_title
;
 The first two examples of halogen bonding with a sigma hole-donating
 fluorine in Csp3-F&#x2026;Osp3 interaction from polyfluorinated
 trans-dihalo-palladium(II) di-substituted pyridine complexes
;
_journal_name_full 'Chemical Communications'
_journal_paper_doi 10.1039/C9CC06731K
_journal_year 2019
_chemical_formula_moiety 'C18 H18 Cl2 F8 N2 O2 Pd'
_chemical_formula_sum 'C18 H18 Cl2 F8 N2 O2 Pd'
_chemical_formula_weight 623.64
_chemical_melting_point 411.15
_space_group_crystal_system monoclinic
_space_group_IT_number 14
_space_group_name_Hall '-P 2yn'
_space_group_name_H-M_alt 'P 1 21/n 1'
_symmetry_space_group_name_Hall '-P 2yn'
_symmetry_space_group_name_H-M 'P 1 21/n 1'
_atom_sites_solution_hydrogens geom
_audit_creation_method SHELXL-2013
_audit_update_record
;
2019-08-23 deposited with the CCDC.    2019-10-15 downloaded from the CCDC.
;
_cell_angle_alpha 90
_cell_angle_beta 109.6250(10)
_cell_angle_gamma 90
_cell_formula_units_Z 2
_cell_length_a 7.0691(2)
_cell_length_b 18.6278(5)
_cell_length_c 8.7985(3)
_cell_measurement_reflns_used 6271
_cell_measurement_temperature 100.0(2)
_cell_measurement_theta_max 27.12
_cell_measurement_theta_min 2.19
_cell_volume 1091.30(6)
_computing_cell_refinement 'SAINT V8.35A (Bruker AXS Inc., 2015)'
_computing_data_collection 'Bruker Instrument Service v2012.12.0.3'
_computing_data_reduction 'SAINT V8.35A (Bruker AXS Inc., 2015)'
_computing_molecular_graphics 'shelXle (C.B. Huebschle, rev 740)'
_computing_publication_material 'WinGX publication routines (Farrugia, 1999)'
_computing_structure_refinement 'SHELXL-2013 (Sheldrick, 2013)'
_computing_structure_solution 'XT, VERSION 2014/4'
_diffrn_ambient_temperature 100.0(2)
_diffrn_measured_fraction_theta_full 1.000
_diffrn_measured_fraction_theta_max 1.000
_diffrn_measurement_device_type 'Bruker APEX-II CCD'
_diffrn_measurement_method '\f and \w scans'
_diffrn_radiation_type MoK\a
_diffrn_radiation_wavelength 0.71073
_diffrn_reflns_av_R_equivalents 0.0397
_diffrn_reflns_av_unetI/netI 0.0318
_diffrn_reflns_Laue_measured_fraction_full 1.000
_diffrn_reflns_Laue_measured_fraction_max 1.000
_diffrn_reflns_limit_h_max 9
_diffrn_reflns_limit_h_min -9
_diffrn_reflns_limit_k_max 23
_diffrn_reflns_limit_k_min -23
_diffrn_reflns_limit_l_max 11
_diffrn_reflns_limit_l_min -11
_diffrn_reflns_number 11039
_diffrn_reflns_point_group_measured_fraction_full 1.000
_diffrn_reflns_point_group_measured_fraction_max 1.000
_diffrn_reflns_theta_full 25.000
_diffrn_reflns_theta_max 27.102
_diffrn_reflns_theta_min 2.187
_exptl_absorpt_coefficient_mu 1.182
_exptl_absorpt_correction_T_max 0.9705
_exptl_absorpt_correction_T_min 0.8436
_exptl_absorpt_correction_type multi-scan
_exptl_absorpt_process_details 'Bruker SADABS, 1996'
_exptl_crystal_colour yellow
_exptl_crystal_density_diffrn 1.898
_exptl_crystal_density_meas ?
_exptl_crystal_density_method 'not measured'
_exptl_crystal_description plate
_exptl_crystal_F_000 616
_exptl_crystal_recrystallization_method 'Re-crystallisation from solvent: Dimethyl sulfoxide, water'
_exptl_crystal_size_max 0.440
_exptl_crystal_size_mid 0.400
_exptl_crystal_size_min 0.060
_refine_diff_density_max 0.453
_refine_diff_density_min -0.600
_refine_diff_density_rms 0.072
_refine_ls_extinction_coef 0.0017(4)
_refine_ls_extinction_expression Fc^*^=kFc[1+0.001xFc^2^\l^3^/sin(2\q)]^-1/4^
_refine_ls_extinction_method SHELXL
_refine_ls_goodness_of_fit_ref 1.054
_refine_ls_hydrogen_treatment constr
_refine_ls_matrix_type full
_refine_ls_number_parameters 152
_refine_ls_number_reflns 2398
_refine_ls_number_restraints 0
_refine_ls_restrained_S_all 1.054
_refine_ls_R_factor_all 0.0239
_refine_ls_R_factor_gt 0.0211
_refine_ls_shift/su_max 0.001
_refine_ls_shift/su_mean 0.000
_refine_ls_structure_factor_coef Fsqd
_refine_ls_weighting_details 'w=1/[\s^2^(Fo^2^)+(0.0137P)^2^+0.6841P] where P=(Fo^2^+2Fc^2^)/3'
_refine_ls_weighting_scheme calc
_refine_ls_wR_factor_gt 0.0479
_refine_ls_wR_factor_ref 0.0498
_reflns_Friedel_coverage 0.000
_reflns_number_gt 2195
_reflns_number_total 2398
_reflns_threshold_expression 'I > 2\s(I)'
_cod_data_source_file c9cc06731k2.cif
_cod_data_source_block i16265
_cod_depositor_comments
;
The following automatic conversions were performed:

'_exptl_crystal_density_meas' value 'none' was changed to '?' - the
value is perceived as not measured.

Automatic conversion script
Id: cif_fix_values 4973 2017-02-22 13:04:09Z antanas 
;
_cod_database_code 7124320
_shelx_space_group_comment
;
The symmetry employed for this shelxl refinement is uniquely defined
by the following loop, which should always be used as a source of
symmetry information in preference to the above space-group names.
They are only intended as comments.
;
_shelxl_version_number 2013-4

loop_
_space_group_symop_operation_xyz
'x, y, z'
'-x+1/2, y+1/2, -z+1/2'
'-x, -y, -z'
'x-1/2, -y-1/2, z-1/2'

loop_
_atom_site_label
_atom_site_type_symbol
_atom_site_fract_x
_atom_site_fract_y
_atom_site_fract_z
_atom_site_U_iso_or_equiv
_atom_site_adp_type
_atom_site_occupancy
_atom_site_site_symmetry_order
_atom_site_calc_flag
_atom_site_refinement_flags_posn
_atom_site_refinement_flags_adp
_atom_site_refinement_flags_occupancy
Pd1 Pd 0.5000 0.5000 1.0000 0.00780(7) Uani 1 2 d S . P
Cl1 Cl 0.77495(6) 0.56218(2) 1.16485(5) 0.01241(11) Uani 1 1 d . . .
F1 F 0.16602(17) 0.62555(6) -0.04913(13) 0.0181(2) Uani 1 1 d . . .
F2 F 0.07357(17) 0.73832(6) -0.08363(13) 0.0195(3) Uani 1 1 d . . .
F3 F 0.43022(19) 0.71022(7) -0.12084(15) 0.0262(3) Uani 1 1 d . . .
F4 F 0.45122(17) 0.78113(6) 0.08116(14) 0.0213(3) Uani 1 1 d . . .
O1 O 0.30192(18) 0.64571(7) 0.28297(15) 0.0113(3) Uani 1 1 d . . .
N1 N 0.5549(2) 0.53722(8) 0.80331(18) 0.0096(3) Uani 1 1 d . . .
C1 C 0.4122(3) 0.57321(10) 0.6895(2) 0.0101(4) Uani 1 1 d . . .
H1 H 0.2860 0.5802 0.7036 0.012 Uiso 1 1 calc R U .
C2 C 0.4400(3) 0.60077(10) 0.5520(2) 0.0102(4) Uani 1 1 d . . .
C3 C 0.6246(3) 0.58880(10) 0.5314(2) 0.0116(4) Uani 1 1 d . . .
H3 H 0.6494 0.6063 0.4385 0.014 Uiso 1 1 calc R U .
C4 C 0.7708(3) 0.55110(10) 0.6485(2) 0.0127(4) Uani 1 1 d . . .
H4 H 0.8972 0.5423 0.6360 0.015 Uiso 1 1 calc R U .
C5 C 0.7339(3) 0.52619(10) 0.7835(2) 0.0110(4) Uani 1 1 d . . .
H5 H 0.8362 0.5008 0.8638 0.013 Uiso 1 1 calc R U .
C6 C 0.2737(3) 0.64311(10) 0.4354(2) 0.0130(4) Uani 1 1 d . . .
H6A H 0.1429 0.6204 0.4236 0.016 Uiso 1 1 calc R U .
H6B H 0.2726 0.6924 0.4770 0.016 Uiso 1 1 calc R U .
C7 C 0.1645(3) 0.69345(10) 0.1769(2) 0.0116(4) Uani 1 1 d . . .
H7A H 0.1837 0.7427 0.2221 0.014 Uiso 1 1 calc R U .
H7B H 0.0249 0.6783 0.1607 0.014 Uiso 1 1 calc R U .
C8 C 0.2039(3) 0.69182(10) 0.0193(2) 0.0124(4) Uani 1 1 d . . .
C9 C 0.4170(3) 0.71220(11) 0.0300(2) 0.0160(4) Uani 1 1 d . . .
H9 H 0.5175 0.6792 0.1045 0.019 Uiso 1 1 calc R U .

loop_
_atom_site_aniso_label
_atom_site_aniso_U_11
_atom_site_aniso_U_22
_atom_site_aniso_U_33
_atom_site_aniso_U_23
_atom_site_aniso_U_13
_atom_site_aniso_U_12
Pd1 0.00766(11) 0.01011(12) 0.00521(11) 0.00180(7) 0.00160(8) -0.00005(7)
Cl1 0.0104(2) 0.0156(2) 0.0099(2) -0.00023(17) 0.00168(17) -0.00288(16)
F1 0.0238(6) 0.0148(6) 0.0147(6) -0.0038(5) 0.0052(5) -0.0015(5)
F2 0.0224(6) 0.0230(6) 0.0096(5) 0.0073(5) 0.0008(5) 0.0094(5)
F3 0.0392(7) 0.0281(7) 0.0203(6) -0.0027(5) 0.0220(6) -0.0056(6)
F4 0.0272(6) 0.0200(6) 0.0184(6) -0.0030(5) 0.0099(5) -0.0085(5)
O1 0.0136(6) 0.0138(7) 0.0061(6) 0.0034(5) 0.0030(5) 0.0035(5)
N1 0.0108(7) 0.0095(8) 0.0079(7) -0.0007(6) 0.0023(6) -0.0024(6)
C1 0.0096(8) 0.0110(9) 0.0093(9) -0.0021(7) 0.0026(7) -0.0012(7)
C2 0.0123(8) 0.0095(9) 0.0082(9) -0.0015(7) 0.0025(7) -0.0014(7)
C3 0.0145(9) 0.0119(9) 0.0091(9) -0.0002(7) 0.0048(7) -0.0024(7)
C4 0.0107(8) 0.0148(10) 0.0134(9) -0.0008(8) 0.0050(7) -0.0012(7)
C5 0.0093(8) 0.0115(9) 0.0107(9) -0.0003(7) 0.0015(7) 0.0002(7)
C6 0.0145(9) 0.0162(10) 0.0093(9) 0.0027(7) 0.0052(8) 0.0006(7)
C7 0.0111(8) 0.0140(9) 0.0094(9) 0.0025(7) 0.0031(7) 0.0032(7)
C8 0.0151(9) 0.0113(9) 0.0087(9) 0.0020(7) 0.0012(7) 0.0027(7)
C9 0.0205(10) 0.0169(10) 0.0129(9) 0.0015(8) 0.0086(8) 0.0007(8)

loop_
_atom_type_symbol
_atom_type_description
_atom_type_scat_dispersion_real
_atom_type_scat_dispersion_imag
_atom_type_scat_source
C C 0.0033 0.0016 'International Tables Vol C Tables 4.2.6.8 and 6.1.1.4'
H H 0.0000 0.0000 'International Tables Vol C Tables 4.2.6.8 and 6.1.1.4'
N N 0.0061 0.0033 'International Tables Vol C Tables 4.2.6.8 and 6.1.1.4'
O O 0.0106 0.0060 'International Tables Vol C Tables 4.2.6.8 and 6.1.1.4'
F F 0.0171 0.0103 'International Tables Vol C Tables 4.2.6.8 and 6.1.1.4'
Cl Cl 0.1484 0.1585 'International Tables Vol C Tables 4.2.6.8 and 6.1.1.4'
Pd Pd -0.9988 1.0072 'International Tables Vol C Tables 4.2.6.8 and 6.1.1.4'

loop_
_geom_angle_atom_site_label_1
_geom_angle_atom_site_label_2
_geom_angle_atom_site_label_3
_geom_angle
_geom_angle_site_symmetry_1
_geom_angle_site_symmetry_3
N1 Pd1 N1 180.00(7) 3_667 .
N1 Pd1 Cl1 90.15(4) 3_667 3_667
N1 Pd1 Cl1 89.85(4) . 3_667
N1 Pd1 Cl1 89.85(4) 3_667 .
N1 Pd1 Cl1 90.15(4) . .
Cl1 Pd1 Cl1 180.0 3_667 .
C7 O1 C6 111.19(13) . .
C1 N1 C5 118.90(15) . .
C1 N1 Pd1 119.97(11) . .
C5 N1 Pd1 121.13(12) . .
N1 C1 C2 123.06(16) . .
N1 C1 H1 118.5 . .
C2 C1 H1 118.5 . .
C1 C2 C3 117.83(16) . .
C1 C2 C6 118.88(15) . .
C3 C2 C6 123.28(16) . .
C4 C3 C2 118.90(16) . .
C4 C3 H3 120.5 . .
C2 C3 H3 120.5 . .
C5 C4 C3 120.18(16) . .
C5 C4 H4 119.9 . .
C3 C4 H4 119.9 . .
N1 C5 C4 121.12(17) . .
N1 C5 H5 119.4 . .
C4 C5 H5 119.4 . .
O1 C6 C2 109.71(14) . .
O1 C6 H6A 109.7 . .
C2 C6 H6A 109.7 . .
O1 C6 H6B 109.7 . .
C2 C6 H6B 109.7 . .
H6A C6 H6B 108.2 . .
O1 C7 C8 107.29(14) . .
O1 C7 H7A 110.3 . .
C8 C7 H7A 110.3 . .
O1 C7 H7B 110.3 . .
C8 C7 H7B 110.3 . .
H7A C7 H7B 108.5 . .
F1 C8 F2 107.10(14) . .
F1 C8 C7 110.91(15) . .
F2 C8 C7 107.87(14) . .
F1 C8 C9 107.23(14) . .
F2 C8 C9 108.40(15) . .
C7 C8 C9 115.04(15) . .
F4 C9 F3 106.66(15) . .
F4 C9 C8 108.56(15) . .
F3 C9 C8 108.84(16) . .
F4 C9 H9 110.9 . .
F3 C9 H9 110.9 . .
C8 C9 H9 110.9 . .

loop_
_geom_bond_atom_site_label_1
_geom_bond_atom_site_label_2
_geom_bond_distance
_geom_bond_site_symmetry_2
Pd1 N1 2.0192(14) 3_667
Pd1 N1 2.0192(14) .
Pd1 Cl1 2.3086(4) 3_667
Pd1 Cl1 2.3086(4) .
F1 C8 1.360(2) .
F2 C8 1.363(2) .
F3 C9 1.361(2) .
F4 C9 1.355(2) .
O1 C7 1.413(2) .
O1 C6 1.422(2) .
N1 C1 1.338(2) .
N1 C5 1.350(2) .
C1 C2 1.388(2) .
C1 H1 0.9500 .
C2 C3 1.394(2) .
C2 C6 1.499(3) .
C3 C4 1.381(3) .
C3 H3 0.9500 .
C4 C5 1.379(3) .
C4 H4 0.9500 .
C5 H5 0.9500 .
C6 H6A 0.9900 .
C6 H6B 0.9900 .
C7 C8 1.503(2) .
C7 H7A 0.9900 .
C7 H7B 0.9900 .
C8 C9 1.526(3) .
C9 H9 1.0000 .
